data_7246998
loop_
_publ_author_name
'Zhang, Wenjin'
'Yang, Yiling'
'Shi, Shaoyi'
'Pang, Siping'
'Li, Yuchuan'
'Sun, Chenghui'

_publ_section_title
;
 Regulation of stability and density of energetic materials <i>via</i>
 isomerism.
;
_journal_issue 30
_journal_name_full 'Physical chemistry chemical physics : PCCP'
_journal_page_first 20168
_journal_page_last 20172
_journal_paper_doi 10.1039/d3cp02039h
_journal_volume 25
_journal_year 2023
_chemical_formula_sum 'C3 H2 N6 O6'
_chemical_formula_weight 218.11
_space_group_crystal_system monoclinic
_space_group_IT_number 14
_space_group_name_Hall '-P 2yn'
_space_group_name_H-M_alt 'P 1 21/n 1'
_atom_sites_solution_hydrogens geom
_audit_creation_method SHELXL-2014/7
_audit_update_record
;
2022-12-06 deposited with the CCDC.	2023-07-06 downloaded from the CCDC.
;
_cell_angle_alpha 90
_cell_angle_beta 102.052(3)
_cell_angle_gamma 90
_cell_formula_units_Z 4
_cell_length_a 7.0555(7)
_cell_length_b 12.4013(14)
_cell_length_c 9.0110(10)
_cell_measurement_reflns_used 5628
_cell_measurement_temperature 296(2)
_cell_measurement_theta_max 24.82
_cell_measurement_theta_min 2.84
_cell_volume 771.06(14)
_computing_structure_refinement 'SHELXL-2014/7 (Sheldrick, 2014)'
_diffrn_ambient_temperature 296(2)
_diffrn_measured_fraction_theta_full 0.993
_diffrn_measured_fraction_theta_max 0.993
_diffrn_measurement_device_type CCD
_diffrn_radiation_type MoK\a
_diffrn_radiation_wavelength 0.71073
_diffrn_reflns_av_R_equivalents 0.0459
_diffrn_reflns_av_unetI/netI 0.0282
_diffrn_reflns_Laue_measured_fraction_full 0.993
_diffrn_reflns_Laue_measured_fraction_max 0.993
_diffrn_reflns_limit_h_max 7
_diffrn_reflns_limit_h_min -8
_diffrn_reflns_limit_k_max 14
_diffrn_reflns_limit_k_min -14
_diffrn_reflns_limit_l_max 10
_diffrn_reflns_limit_l_min -10
_diffrn_reflns_number 11609
_diffrn_reflns_point_group_measured_fraction_full 0.993
_diffrn_reflns_point_group_measured_fraction_max 0.993
_diffrn_reflns_theta_full 25.091
_diffrn_reflns_theta_max 25.091
_diffrn_reflns_theta_min 2.836
_exptl_absorpt_coefficient_mu 0.181
_exptl_absorpt_correction_type multi-scan
_exptl_absorpt_process_details sadabs
_exptl_crystal_colour colorless
_exptl_crystal_density_diffrn 1.879
_exptl_crystal_description block
_exptl_crystal_F_000 440
_exptl_crystal_size_max 0.200
_exptl_crystal_size_mid 0.200
_exptl_crystal_size_min 0.200
_exptl_transmission_factor_max 0.864
_exptl_transmission_factor_min 0.864
_refine_diff_density_max 0.232
_refine_diff_density_min -0.227
_refine_diff_density_rms 0.048
_refine_ls_extinction_method none
_refine_ls_goodness_of_fit_ref 1.043
_refine_ls_hydrogen_treatment constr
_refine_ls_matrix_type full
_refine_ls_number_parameters 136
_refine_ls_number_reflns 1363
_refine_ls_number_restraints 0
_refine_ls_restrained_S_all 1.043
_refine_ls_R_factor_all 0.0553
_refine_ls_R_factor_gt 0.0406
_refine_ls_shift/su_max 0.000
_refine_ls_shift/su_mean 0.000
_refine_ls_structure_factor_coef Fsqd
_refine_ls_weighting_details 'w=1/[\s^2^(Fo^2^)+(0.0492P)^2^+0.3883P] where P=(Fo^2^+2Fc^2^)/3'
_refine_ls_weighting_scheme calc
_refine_ls_wR_factor_gt 0.0940
_refine_ls_wR_factor_ref 0.1035
_reflns_Friedel_coverage 0.000
_reflns_number_gt 1097
_reflns_number_total 1363
_reflns_threshold_expression 'I > 2\s(I)'
_cod_data_source_file d3cp02039h2.cif
_cod_data_source_block 1_a
_cod_depositor_comments 'Adding full bibliography for 7246997--7247000.cif.'
_cod_original_sg_symbol_H-M 'P 21/n'
_cod_database_code 7246998
_shelx_shelxl_version_number 2014/7
_shelx_space_group_comment
;
The symmetry employed for this shelxl refinement is uniquely defined
by the following loop, which should always be used as a source of
symmetry information in preference to the above space-group names.
They are only intended as comments.
;
_shelx_estimated_absorpt_t_min 0.965
_shelx_estimated_absorpt_t_max 0.965

loop_
_space_group_symop_operation_xyz
'x, y, z'
'-x+1/2, y+1/2, -z+1/2'
'-x, -y, -z'
'x-1/2, -y-1/2, z-1/2'

loop_
_atom_site_label
_atom_site_type_symbol
_atom_site_fract_x
_atom_site_fract_y
_atom_site_fract_z
_atom_site_U_iso_or_equiv
_atom_site_adp_type
_atom_site_occupancy
_atom_site_site_symmetry_order
_atom_site_calc_flag
_atom_site_refinement_flags_posn
_atom_site_refinement_flags_adp
_atom_site_refinement_flags_occupancy
_atom_site_disorder_assembly
_atom_site_disorder_group
C1 C 0.7080(3) 0.52862(16) 0.2242(2) 0.0330(5) Uani 1 1 d . . . A 1
H1 H 0.6801 0.4889 0.1281 0.040 Uiso 1 1 calc R U . A 1
C2 C 0.5231(3) 0.67310(15) 0.3327(2) 0.0298(5) Uani 1 1 d . . . A 1
H2 H 0.5881 0.6797 0.4333 0.036 Uiso 1 1 calc R U . A 1
C3 C 0.3691(3) 0.72983(15) 0.2573(2) 0.0283(4) Uani 1 1 d . . . A 1
N1 N 0.7361(3) 0.44981(15) 0.3544(2) 0.0429(5) Uani 1 1 d . . . A 1
N2 N 0.9076(2) 0.58113(16) 0.2446(2) 0.0407(5) Uani 1 1 d . . . A 1
N3 N 0.5589(2) 0.60474(13) 0.22562(16) 0.0293(4) Uani 1 1 d . . . A 1
N4 N 0.4294(2) 0.62076(15) 0.08982(17) 0.0356(4) Uani 1 1 d . . . A 1
N5 N 0.3157(2) 0.69785(14) 0.11151(18) 0.0359(4) Uani 1 1 d . . . A 1
N6 N 0.2676(2) 0.81490(14) 0.3159(2) 0.0356(4) Uani 1 1 d . . . A 1
O1 O 0.7930(3) 0.36202(15) 0.3286(3) 0.0841(7) Uani 1 1 d . . . A 1
O2 O 0.7045(3) 0.47993(15) 0.4718(2) 0.0783(7) Uani 1 1 d . . . A 1
O3 O 1.0275(3) 0.52850(16) 0.1999(3) 0.0736(6) Uani 1 1 d . . . A 1
O4 O 0.9300(2) 0.66755(15) 0.3042(2) 0.0621(5) Uani 1 1 d . . . A 1
O5 O 0.3097(2) 0.83003(14) 0.45193(19) 0.0554(5) Uani 1 1 d . . . A 1
O6 O 0.1486(2) 0.86619(13) 0.22651(19) 0.0509(5) Uani 1 1 d . . . A 1

loop_
_atom_site_aniso_label
_atom_site_aniso_U_11
_atom_site_aniso_U_22
_atom_site_aniso_U_33
_atom_site_aniso_U_23
_atom_site_aniso_U_13
_atom_site_aniso_U_12
C1 0.0310(10) 0.0362(12) 0.0290(10) -0.0044(9) 0.0002(8) 0.0040(9)
C2 0.0309(10) 0.0321(11) 0.0249(10) -0.0026(8) 0.0022(8) -0.0026(8)
C3 0.0254(9) 0.0296(10) 0.0296(10) 0.0010(8) 0.0055(8) -0.0022(8)
N1 0.0378(10) 0.0335(11) 0.0559(13) 0.0051(9) 0.0063(9) 0.0010(8)
N2 0.0336(10) 0.0465(12) 0.0423(10) 0.0117(9) 0.0089(8) 0.0066(9)
N3 0.0284(8) 0.0326(9) 0.0242(8) -0.0024(7) -0.0005(7) 0.0010(7)
N4 0.0316(9) 0.0473(11) 0.0242(9) -0.0026(7) -0.0028(7) 0.0027(8)
N5 0.0316(9) 0.0440(11) 0.0304(10) 0.0021(8) 0.0026(7) 0.0049(8)
N6 0.0304(9) 0.0335(10) 0.0428(11) -0.0012(8) 0.0077(8) -0.0009(7)
O1 0.0996(16) 0.0401(11) 0.1244(19) 0.0184(11) 0.0501(14) 0.0243(11)
O2 0.136(2) 0.0580(12) 0.0421(11) 0.0135(9) 0.0211(11) 0.0233(12)
O3 0.0505(10) 0.0701(13) 0.1108(16) 0.0126(11) 0.0409(11) 0.0179(10)
O4 0.0460(10) 0.0576(12) 0.0829(14) -0.0146(10) 0.0138(9) -0.0141(9)
O5 0.0617(11) 0.0613(11) 0.0439(10) -0.0145(8) 0.0130(8) 0.0114(9)
O6 0.0417(9) 0.0446(10) 0.0639(11) 0.0058(8) 0.0056(8) 0.0136(7)

loop_
_atom_type_symbol
_atom_type_description
_atom_type_scat_dispersion_real
_atom_type_scat_dispersion_imag
_atom_type_scat_source
C C 0.0033 0.0016 'International Tables Vol C Tables 4.2.6.8 and 6.1.1.4'
H H 0.0000 0.0000 'International Tables Vol C Tables 4.2.6.8 and 6.1.1.4'
N N 0.0061 0.0033 'International Tables Vol C Tables 4.2.6.8 and 6.1.1.4'
O O 0.0106 0.0060 'International Tables Vol C Tables 4.2.6.8 and 6.1.1.4'

loop_
_geom_angle_atom_site_label_1
_geom_angle_atom_site_label_2
_geom_angle_atom_site_label_3
_geom_angle
_geom_angle_site_symmetry_1
_geom_angle_site_symmetry_3
_geom_angle_publ_flag
N3 C1 N1 113.75(16) . . ?
N3 C1 N2 112.52(16) . . ?
N1 C1 N2 102.39(14) . . ?
N3 C2 C3 102.63(16) . . ?
N5 C3 C2 111.59(17) . . ?
N5 C3 N6 121.01(16) . . ?
C2 C3 N6 127.40(17) . . ?
O2 N1 O1 126.3(2) . . ?
O2 N1 C1 118.10(18) . . ?
O1 N1 C1 115.6(2) . . ?
O4 N2 O3 127.0(2) . . ?
O4 N2 C1 117.92(17) . . ?
O3 N2 C1 115.07(19) . . ?
C2 N3 N4 110.87(15) . . ?
C2 N3 C1 132.58(16) . . ?
N4 N3 C1 116.34(15) . . ?
N5 N4 N3 106.86(15) . . ?
N4 N5 C3 108.04(15) . . ?
O5 N6 O6 125.31(18) . . ?
O5 N6 C3 116.70(17) . . ?
O6 N6 C3 117.99(17) . . ?

loop_
_geom_bond_atom_site_label_1
_geom_bond_atom_site_label_2
_geom_bond_distance
_geom_bond_site_symmetry_2
_geom_bond_publ_flag
C1 N3 1.416(2) . ?
C1 N1 1.508(3) . ?
C1 N2 1.528(3) . ?
C2 N3 1.347(2) . ?
C2 C3 1.353(3) . ?
C3 N5 1.348(2) . ?
C3 N6 1.436(3) . ?
N1 O2 1.186(2) . ?
N1 O1 1.200(3) . ?
N2 O4 1.195(2) . ?
N2 O3 1.203(2) . ?
N3 N4 1.380(2) . ?
N4 N5 1.289(2) . ?
N6 O5 1.214(2) . ?
N6 O6 1.215(2) . ?

loop_
_geom_torsion_atom_site_label_1
_geom_torsion_atom_site_label_2
_geom_torsion_atom_site_label_3
_geom_torsion_atom_site_label_4
_geom_torsion
_geom_torsion_site_symmetry_1
_geom_torsion_site_symmetry_2
_geom_torsion_site_symmetry_3
_geom_torsion_site_symmetry_4
_geom_torsion_publ_flag
N3 C2 C3 N5 -0.5(2) . . . . ?
N3 C2 C3 N6 179.88(18) . . . . ?
N3 C1 N1 O2 -31.8(3) . . . . ?
N2 C1 N1 O2 89.9(2) . . . . ?
N3 C1 N1 O1 149.6(2) . . . . ?
N2 C1 N1 O1 -88.7(2) . . . . ?
N3 C1 N2 O4 22.7(3) . . . . ?
N1 C1 N2 O4 -99.8(2) . . . . ?
N3 C1 N2 O3 -158.54(18) . . . . ?
N1 C1 N2 O3 78.9(2) . . . . ?
C3 C2 N3 N4 0.2(2) . . . . ?
C3 C2 N3 C1 174.62(19) . . . . ?
N1 C1 N3 C2 52.8(3) . . . . ?
N2 C1 N3 C2 -63.1(3) . . . . ?
N1 C1 N3 N4 -133.03(17) . . . . ?
N2 C1 N3 N4 111.10(18) . . . . ?
C2 N3 N4 N5 0.2(2) . . . . ?
C1 N3 N4 N5 -175.19(16) . . . . ?
N3 N4 N5 C3 -0.6(2) . . . . ?
C2 C3 N5 N4 0.7(2) . . . . ?
N6 C3 N5 N4 -179.67(17) . . . . ?
N5 C3 N6 O5 171.50(18) . . . . ?
C2 C3 N6 O5 -9.0(3) . . . . ?
N5 C3 N6 O6 -9.0(3) . . . . ?
C2 C3 N6 O6 170.52(19) . . . . ?
